data_7714330
loop_
_publ_author_name
'Jung, Mi Hee'

_publ_section_title
;
 Diammonium Spacer-Induced Stable Zigzag Type 2D Dion-Jacobson
 Lead/Tin-Based Perovskite Solar Cells
;
_journal_name_full 'Dalton Transactions'
_journal_paper_doi 10.1039/D3DT02041J
_journal_year 2023
_chemical_formula_sum 'C6 H10 I4 N2 Sn'
_chemical_formula_weight 736.45
_space_group_crystal_system orthorhombic
_space_group_IT_number 62
_space_group_name_Hall '-P 2ac 2n'
_space_group_name_H-M_alt 'P n m a'
_atom_sites_solution_hydrogens geom
_audit_creation_method SHELXL-2017/1
_audit_update_record
;
2022-07-27 deposited with the CCDC.	2023-10-28 downloaded from the CCDC.
;
_cell_angle_alpha 90
_cell_angle_beta 90
_cell_angle_gamma 90
_cell_formula_units_Z 8
_cell_length_a 9.4960(19)
_cell_length_b 12.830(3)
_cell_length_c 24.979(5)
_cell_measurement_reflns_used 59275
_cell_measurement_temperature 293(2)
_cell_measurement_theta_max 33.749
_cell_measurement_theta_min 0.401
_cell_volume 3043.3(11)
_computing_cell_refinement 'HKL3000sm (Otwinowski & Minor, 1997)'
_computing_data_collection 'PAL BL2D-SMDC Program (Shin et. al, 2016)'
_computing_data_reduction 'HKL3000sm (Otwinowski & Minor, 1997)'
_computing_structure_refinement 'SHELXL-2017/1 (Sheldrick, 2017)'
_computing_structure_solution 'SHELXT 2018/2 (Sheldrick, 2018)'
_diffrn_ambient_temperature 293(2)
_diffrn_measured_fraction_theta_full 0.980
_diffrn_measured_fraction_theta_max 0.851
_diffrn_measurement_device_type 'Rayonix MX225HS CCD area detector'
_diffrn_measurement_method 'omega scan'
_diffrn_radiation_type synchrotron
_diffrn_radiation_wavelength 0.700
_diffrn_reflns_av_R_equivalents 0.0805
_diffrn_reflns_av_unetI/netI 0.0377
_diffrn_reflns_Laue_measured_fraction_full 0.980
_diffrn_reflns_Laue_measured_fraction_max 0.851
_diffrn_reflns_limit_h_max 12
_diffrn_reflns_limit_h_min -12
_diffrn_reflns_limit_k_max 18
_diffrn_reflns_limit_k_min -18
_diffrn_reflns_limit_l_max 35
_diffrn_reflns_limit_l_min -35
_diffrn_reflns_number 34636
_diffrn_reflns_point_group_measured_fraction_full 0.980
_diffrn_reflns_point_group_measured_fraction_max 0.851
_diffrn_reflns_theta_full 24.835
_diffrn_reflns_theta_max 33.580
_diffrn_reflns_theta_min 1.606
_diffrn_source 'PLSII 2D bending magnet'
_exptl_absorpt_coefficient_mu 9.250
_exptl_absorpt_correction_T_max 1.000
_exptl_absorpt_correction_T_min 0.959
_exptl_absorpt_correction_type empirical
_exptl_absorpt_process_details 'HKL3000sm Scalepack(Otwinowski et.al,2003)'
_exptl_crystal_density_diffrn 3.215
_exptl_crystal_description plate
_exptl_crystal_F_000 2576
_refine_diff_density_max 1.366
_refine_diff_density_min -2.733
_refine_diff_density_rms 0.405
_refine_ls_extinction_method none
_refine_ls_goodness_of_fit_ref 1.135
_refine_ls_hydrogen_treatment constr
_refine_ls_matrix_type full
_refine_ls_number_parameters 130
_refine_ls_number_reflns 5553
_refine_ls_number_restraints 0
_refine_ls_restrained_S_all 1.135
_refine_ls_R_factor_all 0.0491
_refine_ls_R_factor_gt 0.0423
_refine_ls_shift/su_max 0.001
_refine_ls_shift/su_mean 0.000
_refine_ls_structure_factor_coef Fsqd
_refine_ls_weighting_details 'w=1/[\s^2^(Fo^2^)+(0.0769P)^2^+2.1118P] where P=(Fo^2^+2Fc^2^)/3'
_refine_ls_weighting_scheme calc
_refine_ls_wR_factor_gt 0.1285
_refine_ls_wR_factor_ref 0.1324
_reflns_Friedel_coverage 0.000
_reflns_number_gt 4559
_reflns_number_total 5553
_reflns_threshold_expression 'I > 2\s(I)'
_cod_data_source_file d3dt02041j2.cif
_cod_data_source_block 3apsni3_1_b_pl
_cod_database_code 7714330
_shelx_shelxl_version_number 2017/1
_shelx_space_group_comment
;
The symmetry employed for this shelxl refinement is uniquely defined
by the following loop, which should always be used as a source of
symmetry information in preference to the above space-group names.
They are only intended as comments.
;

loop_
_space_group_symop_operation_xyz
'x, y, z'
'-x+1/2, -y, z+1/2'
'x+1/2, -y+1/2, -z+1/2'
'-x, y+1/2, -z'
'-x, -y, -z'
'x-1/2, y, -z-1/2'
'-x-1/2, y-1/2, z-1/2'
'x, -y-1/2, z'

loop_
_atom_site_label
_atom_site_type_symbol
_atom_site_fract_x
_atom_site_fract_y
_atom_site_fract_z
_atom_site_U_iso_or_equiv
_atom_site_adp_type
_atom_site_occupancy
_atom_site_site_symmetry_order
_atom_site_calc_flag
_atom_site_refinement_flags_posn
_atom_site_refinement_flags_adp
_atom_site_refinement_flags_occupancy
_atom_site_disorder_assembly
_atom_site_disorder_group
I1I I 0.92356(6) 0.750000 0.27307(2) 0.05346(14) Uani 1 2 d S T P . .
I2I I 0.99490(5) 0.750000 0.09292(2) 0.05145(13) Uani 1 2 d S T P . .
I3I I 0.57878(5) 0.750000 0.05249(2) 0.04191(11) Uani 1 2 d S T P . .
I4I I 0.70005(5) 0.50005(2) 0.16041(2) 0.05081(12) Uani 1 1 d . . . . .
I5I I 1.01618(5) 0.250000 0.22064(2) 0.04899(13) Uani 1 2 d S T P . .
I6I I 0.81697(5) 0.250000 0.05273(2) 0.04102(11) Uani 1 2 d S T P . .
I7I I 0.40614(5) 0.250000 0.11371(2) 0.05018(13) Uani 1 2 d S T P . .
Sn3I Sn 0.72895(4) 0.750000 0.15754(2) 0.02881(9) Uani 1 2 d S T P . .
C3I C 0.3104(8) -0.0461(7) 0.0348(3) 0.077(2) Uani 1 1 d . . . . .
H3I H 0.376503 -0.085694 0.016264 0.092 Uiso 1 1 calc R U . . .
Sn4I Sn 0.69051(4) 0.250000 0.16072(2) 0.02924(10) Uani 1 2 d S T P . .
C4I C 0.2256(9) 0.0240(8) 0.0074(3) 0.089(3) Uani 1 1 d . . . . .
H4I H 0.235771 0.032560 -0.029355 0.107 Uiso 1 1 calc R U . . .
N1I N 0.3022(7) 0.0288(5) 0.2029(2) 0.0694(14) Uani 1 1 d . . . . .
H1I1 H 0.292396 0.019881 0.238029 0.104 Uiso 1 1 calc R U . . .
H1I2 H 0.381103 -0.002076 0.191976 0.104 Uiso 1 1 calc R U . . .
H1I3 H 0.306426 0.096560 0.195535 0.104 Uiso 1 1 calc R U . . .
C1I C 0.1992(6) -0.0020(3) 0.1152(3) 0.0477(12) Uani 1 1 d . . . . .
C2I C 0.2976(7) -0.0563(5) 0.0857(3) 0.0653(17) Uani 1 1 d . . . . .
H2I H 0.357257 -0.102254 0.103477 0.078 Uiso 1 1 calc R U . . .
N5I N 0.1275(7) 0.0800(4) 0.0347(2) 0.0714(17) Uani 1 1 d . . . . .
H7I H 0.074138 0.123469 0.018100 0.086 Uiso 1 1 calc R U . . .
C6I C 0.1830(8) -0.0169(5) 0.1755(3) 0.0593(14) Uani 1 1 d . . . . .
H6IA H 0.096691 0.015955 0.187535 0.071 Uiso 1 1 calc R U . . .
H6IB H 0.177437 -0.090697 0.183686 0.071 Uiso 1 1 calc R U . . .
C5I C 0.1149(6) 0.0666(4) 0.0882(2) 0.0535(12) Uani 1 1 d . . . . .
H5I H 0.047670 0.104634 0.106991 0.064 Uiso 1 1 calc R U . . .

loop_
_atom_site_aniso_label
_atom_site_aniso_U_11
_atom_site_aniso_U_22
_atom_site_aniso_U_33
_atom_site_aniso_U_23
_atom_site_aniso_U_13
_atom_site_aniso_U_12
I1I 0.0615(3) 0.0511(3) 0.0478(3) 0.000 -0.0150(2) 0.000
I2I 0.0457(3) 0.0573(3) 0.0514(3) 0.000 0.01241(18) 0.000
I3I 0.0538(3) 0.0404(2) 0.0316(2) 0.000 -0.00647(15) 0.000
I4I 0.0927(3) 0.01905(16) 0.0407(2) 0.00062(9) -0.00039(14) 0.00173(13)
I5I 0.0586(3) 0.0535(3) 0.0348(2) 0.000 -0.00776(17) 0.000
I6I 0.0557(3) 0.0391(2) 0.0282(2) 0.000 0.00610(14) 0.000
I7I 0.0497(3) 0.0530(3) 0.0478(3) 0.000 -0.01399(18) 0.000
Sn3I 0.0450(2) 0.01798(17) 0.02347(17) 0.000 0.00138(12) 0.000
C3I 0.068(4) 0.093(6) 0.069(5) -0.052(4) 0.014(3) -0.013(4)
Sn4I 0.0413(2) 0.01886(17) 0.02750(18) 0.000 -0.00147(12) 0.000
C4I 0.099(6) 0.124(7) 0.044(3) -0.028(4) 0.011(3) -0.063(6)
N1I 0.088(4) 0.078(3) 0.042(3) 0.005(3) -0.002(2) -0.001(3)
C1I 0.065(3) 0.034(2) 0.044(3) -0.0051(17) -0.002(2) 0.003(2)
C2I 0.063(3) 0.050(3) 0.083(5) -0.028(3) -0.004(3) 0.009(3)
N5I 0.100(4) 0.060(3) 0.055(3) 0.013(2) -0.028(3) -0.021(3)
C6I 0.079(4) 0.048(3) 0.051(3) 0.010(3) 0.002(3) 0.006(3)
C5I 0.067(3) 0.043(3) 0.050(3) -0.001(2) -0.005(2) 0.003(2)

loop_
_atom_type_symbol
_atom_type_description
_atom_type_scat_dispersion_real
_atom_type_scat_dispersion_imag
_atom_type_scat_source
C C 0.0033 0.0016 'International Tables Vol C Tables 4.2.6.8 and 6.1.1.4'
H H 0.0000 0.0000 'International Tables Vol C Tables 4.2.6.8 and 6.1.1.4'
I I -0.4611 1.7922 'International Tables Vol C Tables 4.2.6.8 and 6.1.1.4'
N N 0.0064 0.0033 'International Tables Vol C Tables 4.2.6.8 and 6.1.1.4'
Sn Sn -0.6597 1.4093 'International Tables Vol C Tables 4.2.6.8 and 6.1.1.4'

loop_
_geom_angle_atom_site_label_1
_geom_angle_atom_site_label_2
_geom_angle_atom_site_label_3
_geom_angle
_geom_angle_site_symmetry_1
_geom_angle_site_symmetry_3
_geom_angle_publ_flag
Sn4I I4I Sn3I 176.537(18) . . ?
I3I Sn3I I2I 85.94(2) . . ?
I3I Sn3I I4I 88.789(9) . 8_575 ?
I2I Sn3I I4I 94.807(10) . 8_575 ?
I3I Sn3I I4I 88.788(9) . . ?
I2I Sn3I I4I 94.807(10) . . ?
I4I Sn3I I4I 169.89(2) 8_575 . ?
C2I C3I C4I 119.9(7) . . ?
C2I C3I H3I 120.0 . . ?
C4I C3I H3I 120.0 . . ?
I7I Sn4I I6I 90.49(2) . . ?
I7I Sn4I I4I 91.429(10) . . ?
I6I Sn4I I4I 89.214(9) . . ?
I7I Sn4I I4I 91.429(10) . 8_565 ?
I6I Sn4I I4I 89.214(9) . 8_565 ?
I4I Sn4I I4I 176.75(2) . 8_565 ?
N5I C4I C3I 119.6(7) . . ?
N5I C4I H4I 120.2 . . ?
C3I C4I H4I 120.2 . . ?
C6I N1I H1I1 109.5 . . ?
C6I N1I H1I2 109.5 . . ?
H1I1 N1I H1I2 109.5 . . ?
C6I N1I H1I3 109.5 . . ?
H1I1 N1I H1I3 109.5 . . ?
H1I2 N1I H1I3 109.5 . . ?
C5I C1I C2I 117.3(6) . . ?
C5I C1I C6I 120.6(5) . . ?
C2I C1I C6I 122.1(6) . . ?
C3I C2I C1I 122.8(7) . . ?
C3I C2I H2I 118.6 . . ?
C1I C2I H2I 118.6 . . ?
C5I N5I C4I 119.2(6) . . ?
C5I N5I H7I 120.4 . . ?
C4I N5I H7I 120.4 . . ?
N1I C6I C1I 109.7(6) . . ?
N1I C6I H6IA 109.7 . . ?
C1I C6I H6IA 109.7 . . ?
N1I C6I H6IB 109.7 . . ?
C1I C6I H6IB 109.7 . . ?
H6IA C6I H6IB 108.2 . . ?
N5I C5I C1I 121.1(6) . . ?
N5I C5I H5I 119.4 . . ?
C1I C5I H5I 119.4 . . ?

loop_
_geom_bond_atom_site_label_1
_geom_bond_atom_site_label_2
_geom_bond_distance
_geom_bond_site_symmetry_2
_geom_bond_publ_flag
I2I Sn3I 2.9973(7) . ?
I3I Sn3I 2.9865(7) . ?
I4I Sn4I 3.2094(8) . ?
I4I Sn3I 3.2194(8) . ?
I6I Sn4I 2.9528(7) . ?
I7I Sn4I 2.9447(8) . ?
C3I C2I 1.285(11) . ?
C3I C4I 1.387(14) . ?
C3I H3I 0.9300 . ?
C4I N5I 1.359(11) . ?
C4I H4I 0.9300 . ?
N1I C6I 1.447(10) . ?
N1I H1I1 0.8900 . ?
N1I H1I2 0.8900 . ?
N1I H1I3 0.8900 . ?
C1I C5I 1.367(7) . ?
C1I C2I 1.379(8) . ?
C1I C6I 1.525(9) . ?
C2I H2I 0.9300 . ?
N5I C5I 1.354(8) . ?
N5I H7I 0.8600 . ?
C6I H6IA 0.9700 . ?
C6I H6IB 0.9700 . ?
C5I H5I 0.9300 . ?

loop_
_geom_torsion_atom_site_label_1
_geom_torsion_atom_site_label_2
_geom_torsion_atom_site_label_3
_geom_torsion_atom_site_label_4
_geom_torsion
_geom_torsion_site_symmetry_1
_geom_torsion_site_symmetry_2
_geom_torsion_site_symmetry_3
_geom_torsion_site_symmetry_4
_geom_torsion_publ_flag
C2I C3I C4I N5I -1.2(11) . . . . ?
C4I C3I C2I C1I 1.8(11) . . . . ?
C5I C1I C2I C3I -1.3(9) . . . . ?
C6I C1I C2I C3I 178.5(6) . . . . ?
C3I C4I N5I C5I 0.3(10) . . . . ?
C5I C1I C6I N1I -108.6(6) . . . . ?
C2I C1I C6I N1I 71.5(7) . . . . ?
C4I N5I C5I C1I 0.2(9) . . . . ?
C2I C1I C5I N5I 0.3(8) . . . . ?
C6I C1I C5I N5I -179.5(6) . . . . ?
